data_4021893
loop_
_publ_author_name
'Yi Cui'
'Suning Wang'

_publ_section_title
;
 Diboron and Triboron Compounds Based on Linear and Star-Shaped
 Conjugated Ligands with 8-Hydroxyquinolate Functionality: Impact of
 Intermolecular Interaction and Boron Coordination on Luminescence
;
_journal_name_full 'Journal of Organic Chemistry'
_journal_page_first 6485
_journal_page_last 6496
_journal_paper_doi 10.1021/jo060841+
_journal_volume 71
_journal_year 2006
_chemical_formula_sum 'C27 H20 B N O'
_chemical_formula_weight 385.25
_chemical_name_systematic
; 
 ? 
;
_space_group_IT_number 4
_symmetry_cell_setting monoclinic
_symmetry_space_group_name_Hall 'P 2yb'
_symmetry_space_group_name_H-M 'P 1 21 1'
_atom_sites_solution_hydrogens geom
_atom_sites_solution_primary direct
_atom_sites_solution_secondary difmap
_audit_creation_method SHELXL-97
_cell_angle_alpha 90.00
_cell_angle_beta 98.440(4)
_cell_angle_gamma 90.00
_cell_formula_units_Z 4
_cell_length_a 7.7042(13)
_cell_length_b 18.073(3)
_cell_length_c 14.668(3)
_cell_measurement_temperature 296(2)
_cell_volume 2020.3(6)
_computing_cell_refinement 'Bruker SMART'
_computing_data_collection 'Bruker SMART'
_computing_data_reduction 'Bruker SHELXTL'
_computing_molecular_graphics 'Bruker SHELXTL'
_computing_publication_material 'Bruker SHELXTL'
_computing_structure_refinement 'SHELXL-97 (Sheldrick, 1997)'
_computing_structure_solution 'SHELXS-97 (Sheldrick, 1990)'
_diffrn_ambient_temperature 296(2)
_diffrn_measured_fraction_theta_full 0.915
_diffrn_measured_fraction_theta_max 0.915
_diffrn_measurement_device_type 'CCD area detector'
_diffrn_measurement_method 'phi and omega scans'
_diffrn_radiation_monochromator graphite
_diffrn_radiation_source 'fine-focus sealed tube'
_diffrn_radiation_type MoK\a
_diffrn_radiation_wavelength 0.71073
_diffrn_reflns_av_R_equivalents 0.0476
_diffrn_reflns_av_sigmaI/netI 0.1619
_diffrn_reflns_limit_h_max 10
_diffrn_reflns_limit_h_min -9
_diffrn_reflns_limit_k_max 23
_diffrn_reflns_limit_k_min -23
_diffrn_reflns_limit_l_max 18
_diffrn_reflns_limit_l_min -16
_diffrn_reflns_number 11359
_diffrn_reflns_theta_full 28.26
_diffrn_reflns_theta_max 28.26
_diffrn_reflns_theta_min 1.80
_exptl_absorpt_coefficient_mu 0.076
_exptl_absorpt_correction_T_max 1.000
_exptl_absorpt_correction_T_min 0.589
_exptl_absorpt_correction_type SADABS
_exptl_crystal_colour Green
_exptl_crystal_density_diffrn 1.267
_exptl_crystal_density_method 'not measured'
_exptl_crystal_description Plasm
_exptl_crystal_F_000 808
_exptl_crystal_size_max 0.1
_exptl_crystal_size_mid 0.15
_exptl_crystal_size_min 0.2
_refine_diff_density_max 0.153
_refine_diff_density_min -0.146
_refine_diff_density_rms 0.032
_refine_ls_abs_structure_details 'Flack H D (1983), Acta Cryst. A39, 876-881'
_refine_ls_abs_structure_Flack 0(2)
_refine_ls_extinction_method none
_refine_ls_goodness_of_fit_ref 0.719
_refine_ls_hydrogen_treatment mixed
_refine_ls_matrix_type full
_refine_ls_number_parameters 542
_refine_ls_number_reflns 7852
_refine_ls_number_restraints 1
_refine_ls_restrained_S_all 0.719
_refine_ls_R_factor_all 0.1618
_refine_ls_R_factor_gt 0.0435
_refine_ls_shift/su_max 0.015
_refine_ls_shift/su_mean 0.000
_refine_ls_structure_factor_coef Fsqd
_refine_ls_weighting_details 'calc w=1/[\s^2^(Fo^2^)+(0.0220P)^2^+0.0000P] where P=(Fo^2^+2Fc^2^)/3'
_refine_ls_weighting_scheme calc
_refine_ls_wR_factor_gt 0.0695
_refine_ls_wR_factor_ref 0.0898
_reflns_number_gt 2796
_reflns_number_total 7852
_reflns_threshold_expression >2sigma(I)
_cod_data_source_file jo060841+si20060421_024717.cif
_cod_depositor_comments
;
The following automatic conversions were performed:
'_symmetry_cell_setting' value 'Monoclinic' changed to 'monoclinic'
according to '/home/saulius/struct/CIF-dictionaries/cif_core.dic'
dictionary named 'cif_core.dic' version 2.4.1 from 2010-06-29.

Automatic conversion script
Id: cif_fix_enum 1527 2010-12-29 10:47:43Z saulius 
;
_cod_original_sg_symbol_H-M 'P 21'
_cod_database_code 4021893

loop_
_symmetry_equiv_pos_as_xyz
'x, y, z'
'-x, y+1/2, -z'

loop_
_atom_site_label
_atom_site_type_symbol
_atom_site_fract_x
_atom_site_fract_y
_atom_site_fract_z
_atom_site_U_iso_or_equiv
_atom_site_adp_type
_atom_site_occupancy
_atom_site_symmetry_multiplicity
_atom_site_calc_flag
_atom_site_refinement_flags
O1 O 0.6912(3) 0.27361(16) 0.84489(18) 0.0504(8) Uani 1 1 d .
O2 O 0.3433(3) 0.39595(17) 0.41712(18) 0.0508(8) Uani 1 1 d .
N1 N 0.4267(4) 0.26249(19) 0.9092(2) 0.0420(10) Uani 1 1 d .
N2 N 0.6072(4) 0.4025(2) 0.3529(2) 0.0467(11) Uani 1 1 d .
B1 B 0.6276(6) 0.2914(3) 0.9338(3) 0.0434(14) Uani 1 1 d .
B2 B 0.4028(6) 0.3791(3) 0.3252(3) 0.0448(14) Uani 1 1 d .
C1 C 0.6304(5) 0.3780(3) 0.9514(3) 0.0449(12) Uani 1 1 d .
C2 C 0.7334(6) 0.4240(3) 0.9066(3) 0.0615(14) Uani 1 1 d .
H2A H 0.7965 0.4039 0.8632 0.074 Uiso 1 1 calc R
C3 C 0.7454(6) 0.4987(3) 0.9242(4) 0.0744(17) Uani 1 1 d .
H3A H 0.8182 0.5275 0.8932 0.089 Uiso 1 1 calc R
C4 C 0.6557(7) 0.5311(3) 0.9843(4) 0.0846(18) Uani 1 1 d .
H4A H 0.6644 0.5818 0.9948 0.101 Uiso 1 1 calc R
C5 C 0.5499(7) 0.4878(3) 1.0305(4) 0.0869(18) Uani 1 1 d .
H5A H 0.4858 0.5091 1.0727 0.104 Uiso 1 1 calc R
C6 C 0.5398(6) 0.4134(3) 1.0137(3) 0.0688(15) Uani 1 1 d .
H6A H 0.4682 0.3850 1.0459 0.083 Uiso 1 1 calc R
C7 C 0.7278(5) 0.2431(3) 1.0156(3) 0.0466(13) Uani 1 1 d .
C8 C 0.7224(6) 0.1674(3) 1.0112(4) 0.0573(15) Uani 1 1 d .
H8A H 0.6537 0.1450 0.9614 0.069 Uiso 1 1 calc R
C9 C 0.8146(7) 0.1234(3) 1.0776(4) 0.0691(16) Uani 1 1 d .
H9A H 0.8068 0.0722 1.0725 0.083 Uiso 1 1 calc R
C10 C 0.9178(6) 0.1548(3) 1.1513(4) 0.0726(17) Uani 1 1 d .
H10A H 0.9813 0.1251 1.1961 0.087 Uiso 1 1 calc R
C11 C 0.9268(6) 0.2290(3) 1.1585(3) 0.0650(14) Uani 1 1 d .
H11A H 0.9969 0.2509 1.2083 0.078 Uiso 1 1 calc R
C12 C 0.8322(5) 0.2725(3) 1.0919(3) 0.0557(13) Uani 1 1 d .
H12A H 0.8385 0.3237 1.0984 0.067 Uiso 1 1 calc R
C15 C 0.2954(5) 0.2554(2) 0.9566(3) 0.0526(13) Uani 1 1 d .
H15A H 0.3136 0.2637 1.0198 0.063 Uiso 1 1 calc R
C16 C 0.1318(5) 0.2360(3) 0.9133(3) 0.0571(14) Uani 1 1 d .
H16A H 0.0400 0.2318 0.9477 0.069 Uiso 1 1 calc R
C17 C 0.1014(5) 0.2226(2) 0.8209(3) 0.0542(13) Uani 1 1 d .
H17A H -0.0107 0.2101 0.7925 0.065 Uiso 1 1 calc R
C18 C 0.2387(5) 0.2277(2) 0.7692(3) 0.0423(12) Uani 1 1 d .
C19 C 0.2341(5) 0.2163(3) 0.6730(3) 0.0504(12) Uani 1 1 d .
C20 C 0.3890(6) 0.2249(3) 0.6391(3) 0.0564(13) Uani 1 1 d .
H20A H 0.3868 0.2180 0.5761 0.068 Uiso 1 1 calc R
C21 C 0.5501(5) 0.2429(2) 0.6908(3) 0.0538(13) Uani 1 1 d .
H21A H 0.6514 0.2459 0.6635 0.065 Uiso 1 1 calc R
C22 C 0.5542(6) 0.2560(2) 0.7817(3) 0.0463(12) Uani 1 1 d .
C23 C 0.3995(5) 0.2477(2) 0.8174(3) 0.0424(12) Uani 1 1 d .
C24 C -0.0207(6) 0.1337(3) 0.6234(3) 0.0678(16) Uani 1 1 d .
H24A H 0.0214 0.1004 0.6698 0.081 Uiso 1 1 calc R
C25 C 0.0697(5) 0.1990(3) 0.6126(3) 0.0512(13) Uani 1 1 d .
C26 C 0.0063(7) 0.2465(3) 0.5426(3) 0.0739(16) Uani 1 1 d .
H26A H 0.0666 0.2899 0.5342 0.089 Uiso 1 1 calc R
C27 C -0.1457(7) 0.2302(4) 0.4851(4) 0.0844(18) Uani 1 1 d .
H27A H -0.1886 0.2632 0.4385 0.101 Uiso 1 1 calc R
C28 C -0.2350(7) 0.1660(4) 0.4952(4) 0.0828(19) Uani 1 1 d .
H28A H -0.3366 0.1549 0.4551 0.099 Uiso 1 1 calc R
C29 C -0.1740(8) 0.1188(4) 0.5643(4) 0.0807(19) Uani 1 1 d .
H29A H -0.2361 0.0757 0.5721 0.097 Uiso 1 1 calc R
C30 C 0.3923(5) 0.2923(3) 0.3064(3) 0.0500(13) Uani 1 1 d .
C31 C 0.4659(6) 0.2591(3) 0.2368(4) 0.0647(15) Uani 1 1 d .
H31A H 0.5250 0.2884 0.1993 0.078 Uiso 1 1 calc R
C32 C 0.4550(6) 0.1834(4) 0.2207(4) 0.0773(17) Uani 1 1 d .
H32A H 0.5065 0.1621 0.1735 0.093 Uiso 1 1 calc R
C33 C 0.3680(7) 0.1416(3) 0.2750(4) 0.0793(18) Uani 1 1 d .
H33A H 0.3595 0.0908 0.2650 0.095 Uiso 1 1 calc R
C34 C 0.2927(7) 0.1719(4) 0.3440(4) 0.0797(17) Uani 1 1 d .
H34A H 0.2331 0.1423 0.3810 0.096 Uiso 1 1 calc R
C35 C 0.3051(6) 0.2465(3) 0.3584(3) 0.0633(16) Uani 1 1 d .
H35A H 0.2522 0.2670 0.4056 0.076 Uiso 1 1 calc R
C36 C 0.3086(5) 0.4313(3) 0.2478(3) 0.0469(12) Uani 1 1 d .
C37 C 0.3277(6) 0.5076(3) 0.2548(3) 0.0632(14) Uani 1 1 d .
H37A H 0.4092 0.5269 0.3019 0.076 Uiso 1 1 calc R
C38 C 0.2312(8) 0.5555(3) 0.1953(4) 0.0770(18) Uani 1 1 d .
H38A H 0.2470 0.6063 0.2032 0.092 Uiso 1 1 calc R
C39 C 0.1126(7) 0.5296(4) 0.1249(4) 0.0744(17) Uani 1 1 d .
H39A H 0.0459 0.5620 0.0847 0.089 Uiso 1 1 calc R
C40 C 0.0939(6) 0.4553(3) 0.1147(3) 0.0705(16) Uani 1 1 d .
H40A H 0.0135 0.4366 0.0668 0.085 Uiso 1 1 calc R
C41 C 0.1916(5) 0.4077(3) 0.1738(3) 0.0560(13) Uani 1 1 d .
H41A H 0.1782 0.3571 0.1635 0.067 Uiso 1 1 calc R
C43 C 0.7411(5) 0.4072(3) 0.3064(3) 0.0587(14) Uani 1 1 d .
H43A H 0.7228 0.4006 0.2429 0.070 Uiso 1 1 calc R
C44 C 0.9073(5) 0.4217(3) 0.3509(3) 0.0604(14) Uani 1 1 d .
H44A H 0.9998 0.4245 0.3169 0.072 Uiso 1 1 calc R
C45 C 0.9391(5) 0.4320(2) 0.4433(3) 0.0520(13) Uani 1 1 d .
H45A H 1.0528 0.4403 0.4726 0.062 Uiso 1 1 calc R
C46 C 0.7975(5) 0.4299(2) 0.4949(3) 0.0416(11) Uani 1 1 d .
C47 C 0.8041(5) 0.4386(2) 0.5909(3) 0.0437(12) Uani 1 1 d .
C48 C 0.6492(5) 0.4304(2) 0.6248(3) 0.0509(12) Uani 1 1 d .
H48A H 0.6528 0.4352 0.6882 0.061 Uiso 1 1 calc R
C49 C 0.4854(5) 0.4155(3) 0.5727(3) 0.0525(13) Uani 1 1 d .
H49A H 0.3845 0.4104 0.6000 0.063 Uiso 1 1 calc R
C50 C 0.4817(5) 0.4088(3) 0.4811(3) 0.0445(13) Uani 1 1 d .
C51 C 0.6372(5) 0.4138(3) 0.4443(3) 0.0404(12) Uani 1 1 d .
C52 C 1.0688(6) 0.5134(3) 0.6384(3) 0.0578(14) Uani 1 1 d .
H52A H 1.0313 0.5451 0.5895 0.069 Uiso 1 1 calc R
C53 C 0.9704(5) 0.4523(3) 0.6526(3) 0.0497(13) Uani 1 1 d .
C54 C 1.0265(6) 0.4087(3) 0.7253(3) 0.0598(14) Uani 1 1 d .
H54A H 0.9604 0.3675 0.7363 0.072 Uiso 1 1 calc R
C55 C 1.1797(6) 0.4235(3) 0.7840(3) 0.0662(14) Uani 1 1 d .
H55A H 1.2159 0.3924 0.8337 0.079 Uiso 1 1 calc R
C56 C 1.2779(6) 0.4840(3) 0.7687(4) 0.0681(16) Uani 1 1 d .
H56A H 1.3811 0.4946 0.8079 0.082 Uiso 1 1 calc R
C57 C 1.2231(7) 0.5280(3) 0.6959(4) 0.0642(16) Uani 1 1 d .
H57A H 1.2902 0.5687 0.6844 0.077 Uiso 1 1 calc R

loop_
_atom_site_aniso_label
_atom_site_aniso_U_11
_atom_site_aniso_U_22
_atom_site_aniso_U_33
_atom_site_aniso_U_23
_atom_site_aniso_U_13
_atom_site_aniso_U_12
O1 0.0363(16) 0.073(2) 0.041(2) -0.0018(17) 0.0017(14) -0.0003(17)
O2 0.0340(15) 0.078(2) 0.0405(19) -0.0070(17) 0.0056(14) 0.0002(16)
N1 0.035(2) 0.051(3) 0.041(2) 0.000(2) 0.0074(18) 0.0017(18)
N2 0.034(2) 0.073(3) 0.033(2) -0.006(2) 0.0020(18) -0.003(2)
B1 0.036(3) 0.055(4) 0.038(4) 0.003(3) 0.002(3) -0.004(3)
B2 0.036(3) 0.066(4) 0.030(3) -0.003(3) -0.001(2) 0.003(3)
C1 0.029(2) 0.061(4) 0.042(3) 0.003(3) -0.003(2) -0.003(2)
C2 0.057(3) 0.068(4) 0.059(4) 0.006(3) 0.006(3) -0.008(3)
C3 0.063(4) 0.072(5) 0.082(5) 0.030(4) -0.012(3) -0.012(4)
C4 0.081(4) 0.052(4) 0.114(6) -0.006(4) -0.009(4) -0.003(3)
C5 0.099(5) 0.056(4) 0.104(5) -0.010(4) 0.009(4) 0.016(4)
C6 0.071(3) 0.061(4) 0.078(4) -0.004(3) 0.020(3) 0.011(3)
C7 0.037(3) 0.060(4) 0.043(3) 0.001(3) 0.009(2) 0.000(3)
C8 0.060(3) 0.058(4) 0.052(4) -0.005(3) 0.001(3) -0.012(3)
C9 0.076(4) 0.055(4) 0.074(5) 0.008(3) 0.007(3) 0.002(3)
C10 0.061(3) 0.076(5) 0.074(5) 0.022(4) -0.013(3) 0.002(3)
C11 0.060(3) 0.070(4) 0.057(4) 0.010(3) -0.016(3) -0.013(3)
C12 0.055(3) 0.054(3) 0.054(4) 0.006(3) -0.004(3) 0.002(3)
C15 0.045(3) 0.062(3) 0.052(3) -0.005(3) 0.011(3) -0.001(3)
C16 0.037(3) 0.088(4) 0.048(3) -0.002(3) 0.008(2) -0.007(3)
C17 0.041(3) 0.059(3) 0.062(3) 0.003(3) 0.005(3) -0.004(3)
C18 0.034(2) 0.053(3) 0.038(3) 0.003(2) -0.001(2) 0.004(2)
C19 0.048(3) 0.056(3) 0.044(3) -0.001(3) -0.003(2) 0.003(3)
C20 0.062(3) 0.064(4) 0.043(3) -0.004(3) 0.008(3) 0.000(3)
C21 0.044(3) 0.062(4) 0.055(3) 0.005(3) 0.009(2) 0.000(3)
C22 0.049(3) 0.051(3) 0.039(3) 0.007(3) 0.006(2) 0.008(3)
C23 0.039(3) 0.054(3) 0.034(3) -0.003(2) 0.003(2) 0.010(2)
C24 0.058(4) 0.085(5) 0.055(4) 0.006(3) -0.010(3) -0.005(3)
C25 0.046(3) 0.061(4) 0.044(3) -0.004(3) -0.002(3) -0.001(3)
C26 0.071(4) 0.086(5) 0.061(4) 0.002(3) -0.005(3) 0.002(3)
C27 0.074(4) 0.099(6) 0.070(4) 0.000(4) -0.026(3) 0.011(4)
C28 0.067(4) 0.119(6) 0.057(4) -0.032(4) -0.008(3) 0.007(4)
C29 0.082(5) 0.087(5) 0.072(5) -0.014(4) 0.008(4) -0.019(4)
C30 0.041(3) 0.071(4) 0.037(3) 0.004(3) -0.001(2) 0.004(3)
C31 0.060(3) 0.070(5) 0.064(4) 0.005(3) 0.008(3) 0.002(3)
C32 0.067(4) 0.090(5) 0.076(4) -0.006(4) 0.012(3) 0.013(4)
C33 0.070(4) 0.065(4) 0.093(5) -0.002(4) -0.020(4) 0.002(3)
C34 0.077(4) 0.085(5) 0.070(5) 0.017(4) -0.012(3) -0.017(4)
C35 0.053(3) 0.081(5) 0.053(4) 0.002(3) -0.001(3) -0.013(3)
C36 0.038(3) 0.061(4) 0.041(3) 0.000(3) 0.005(2) -0.001(3)
C37 0.054(3) 0.076(4) 0.058(4) -0.011(3) 0.000(3) 0.004(3)
C38 0.094(5) 0.045(4) 0.092(5) 0.007(4) 0.015(4) 0.007(4)
C39 0.069(4) 0.078(5) 0.072(5) 0.018(4) -0.004(3) 0.005(4)
C40 0.063(4) 0.080(5) 0.061(4) 0.005(3) -0.017(3) -0.009(3)
C41 0.053(3) 0.068(4) 0.044(3) 0.001(3) -0.002(2) -0.008(3)
C43 0.042(3) 0.094(4) 0.042(3) -0.007(3) 0.011(2) -0.005(3)
C44 0.032(3) 0.099(4) 0.052(3) -0.006(3) 0.013(2) -0.005(3)
C45 0.037(2) 0.071(3) 0.047(3) -0.005(3) 0.002(2) -0.002(2)
C46 0.033(2) 0.045(3) 0.045(3) 0.002(2) -0.002(2) 0.004(2)
C47 0.043(3) 0.048(3) 0.038(3) -0.001(2) -0.002(2) 0.003(2)
C48 0.053(3) 0.066(3) 0.031(3) -0.004(2) 0.000(2) -0.004(3)
C49 0.044(3) 0.073(4) 0.041(3) -0.005(3) 0.009(2) -0.002(3)
C50 0.032(2) 0.054(3) 0.047(3) -0.003(3) 0.003(2) 0.005(3)
C51 0.040(3) 0.052(3) 0.030(3) -0.001(2) 0.006(2) 0.003(2)
C52 0.050(3) 0.067(4) 0.053(4) 0.000(3) -0.006(3) 0.001(3)
C53 0.047(3) 0.056(4) 0.045(3) -0.007(3) 0.003(3) -0.004(3)
C54 0.061(3) 0.069(4) 0.044(3) -0.006(3) -0.009(3) -0.001(3)
C55 0.062(3) 0.082(4) 0.046(3) -0.005(3) -0.018(3) 0.015(3)
C56 0.050(3) 0.088(5) 0.063(4) -0.021(4) -0.004(3) 0.002(3)
C57 0.053(4) 0.071(5) 0.066(4) -0.011(3) 0.000(3) -0.012(3)

loop_
_atom_type_symbol
_atom_type_description
_atom_type_scat_dispersion_real
_atom_type_scat_dispersion_imag
_atom_type_scat_source
C C 0.0033 0.0016 'International Tables Vol C Tables 4.2.6.8 and 6.1.1.4'
H H 0.0000 0.0000 'International Tables Vol C Tables 4.2.6.8 and 6.1.1.4'
B B 0.0013 0.0007 'International Tables Vol C Tables 4.2.6.8 and 6.1.1.4'
N N 0.0061 0.0033 'International Tables Vol C Tables 4.2.6.8 and 6.1.1.4'
O O 0.0106 0.0060 'International Tables Vol C Tables 4.2.6.8 and 6.1.1.4'

loop_
_geom_angle_atom_site_label_1
_geom_angle_atom_site_label_2
_geom_angle_atom_site_label_3
_geom_angle
C22 O1 B1 109.2(3)
C50 O2 B2 110.2(3)
C15 N1 C23 119.1(4)
C15 N1 B1 134.1(4)
C23 N1 B1 106.7(3)
C43 N2 C51 118.2(4)
C43 N2 B2 133.7(4)
C51 N2 B2 107.9(3)
O1 B1 C1 110.9(4)
O1 B1 C7 110.8(4)
C1 B1 C7 115.2(4)
O1 B1 N1 99.2(3)
C1 B1 N1 110.1(4)
C7 B1 N1 109.4(3)
O2 B2 C36 110.8(4)
O2 B2 C30 109.7(4)
C36 B2 C30 117.4(4)
O2 B2 N2 97.7(3)
C36 B2 N2 110.7(4)
C30 B2 N2 108.8(4)
C2 C1 C6 114.6(5)
C2 C1 B1 120.8(4)
C6 C1 B1 124.5(4)
C3 C2 C1 122.0(5)
C4 C3 C2 121.8(5)
C3 C4 C5 118.6(6)
C6 C5 C4 119.5(5)
C5 C6 C1 123.5(5)
C8 C7 C12 115.6(5)
C8 C7 B1 120.4(5)
C12 C7 B1 124.0(5)
C7 C8 C9 122.4(6)
C10 C9 C8 120.1(6)
C11 C10 C9 119.5(5)
C10 C11 C12 119.8(5)
C11 C12 C7 122.6(5)
N1 C15 C16 120.5(4)
C17 C16 C15 121.2(4)
C16 C17 C18 119.7(4)
C23 C18 C17 115.8(4)
C23 C18 C19 115.8(4)
C17 C18 C19 128.4(4)
C20 C19 C18 116.6(4)
C20 C19 C25 121.8(4)
C18 C19 C25 121.5(4)
C19 C20 C21 125.7(4)
C22 C21 C20 117.9(4)
O1 C22 C21 128.9(4)
O1 C22 C23 113.7(4)
C21 C22 C23 117.4(5)
N1 C23 C22 109.8(4)
N1 C23 C18 123.7(3)
C22 C23 C18 126.5(4)
C29 C24 C25 119.2(5)
C26 C25 C24 119.1(5)
C26 C25 C19 120.0(5)
C24 C25 C19 120.9(5)
C27 C26 C25 120.3(5)
C28 C27 C26 120.8(6)
C29 C28 C27 119.4(6)
C28 C29 C24 121.1(6)
C35 C30 C31 116.1(5)
C35 C30 B2 121.1(5)
C31 C30 B2 122.8(5)
C30 C31 C32 122.4(5)
C33 C32 C31 118.4(5)
C32 C33 C34 121.4(6)
C33 C34 C35 119.2(6)
C34 C35 C30 122.7(6)
C41 C36 C37 114.6(5)
C41 C36 B2 124.5(5)
C37 C36 B2 120.6(5)
C38 C37 C36 122.7(5)
C39 C38 C37 120.5(6)
C40 C39 C38 118.3(6)
C39 C40 C41 120.9(5)
C40 C41 C36 122.8(5)
N2 C43 C44 120.8(4)
C45 C44 C43 121.4(4)
C44 C45 C46 119.4(4)
C51 C46 C47 117.4(4)
C51 C46 C45 114.7(4)
C47 C46 C45 127.8(4)
C48 C47 C46 116.5(4)
C48 C47 C53 121.3(4)
C46 C47 C53 122.1(4)
C47 C48 C49 125.9(4)
C50 C49 C48 116.5(4)
O2 C50 C49 128.0(4)
O2 C50 C51 112.6(4)
C49 C50 C51 119.4(4)
N2 C51 C46 125.5(3)
N2 C51 C50 110.3(4)
C46 C51 C50 124.2(4)
C53 C52 C57 120.5(5)
C54 C53 C52 118.1(5)
C54 C53 C47 122.4(4)
C52 C53 C47 119.4(5)
C53 C54 C55 121.8(5)
C56 C55 C54 119.7(5)
C57 C56 C55 119.0(5)
C56 C57 C52 120.9(5)

loop_
_geom_bond_atom_site_label_1
_geom_bond_atom_site_label_2
_geom_bond_distance
O1 C22 1.337(5)
O1 B1 1.495(5)
O2 C50 1.333(5)
O2 B2 1.517(5)
N1 C15 1.315(4)
N1 C23 1.358(4)
N1 B1 1.623(5)
N2 C43 1.319(4)
N2 C51 1.342(4)
N2 B2 1.623(5)
B1 C1 1.585(7)
B1 C7 1.590(6)
B2 C36 1.569(6)
B2 C30 1.593(7)
C1 C2 1.381(5)
C1 C6 1.386(6)
C2 C3 1.374(7)
C3 C4 1.333(6)
C4 C5 1.377(6)
C5 C6 1.368(7)
C7 C8 1.370(6)
C7 C12 1.385(5)
C8 C9 1.371(6)
C9 C10 1.368(7)
C10 C11 1.347(6)
C11 C12 1.376(6)
C15 C16 1.371(5)
C16 C17 1.363(5)
C17 C18 1.392(5)
C18 C23 1.381(5)
C18 C19 1.422(5)
C19 C20 1.367(5)
C19 C25 1.469(5)
C20 C21 1.395(5)
C21 C22 1.350(5)
C22 C23 1.378(5)
C24 C29 1.385(6)
C24 C25 1.392(6)
C25 C26 1.371(6)
C26 C27 1.371(6)
C27 C28 1.367(7)
C28 C29 1.355(7)
C30 C35 1.367(6)
C30 C31 1.376(6)
C31 C32 1.388(7)
C32 C33 1.346(6)
C33 C34 1.353(7)
C34 C35 1.367(7)
C36 C41 1.373(5)
C36 C37 1.389(6)
C37 C38 1.370(6)
C38 C39 1.357(7)
C39 C40 1.356(6)
C40 C41 1.367(6)
C43 C44 1.374(5)
C44 C45 1.353(5)
C45 C46 1.417(5)
C46 C51 1.376(5)
C46 C47 1.410(5)
C47 C48 1.366(5)
C47 C53 1.477(5)
C48 C49 1.403(5)
C49 C50 1.345(5)
C50 C51 1.387(5)
C52 C53 1.372(6)
C52 C57 1.378(6)
C53 C54 1.345(5)
C54 C55 1.381(5)
C55 C56 1.366(6)
C56 C57 1.348(6)
